data_7209218
loop_
_publ_author_name
'Ram\'irez de Arellano, Carmen'
'Escriv\`a, Emilio'
'G\'omez-Garc\'ia, Carlos J.'
'M\'inguez Espallargas, Guillermo'
'Ballesteros, Rafael'
'Abarca, Bel\'en'

_publ_section_title
;
 Hydrogen bonding versus \p-stacking in ferromagnetic interactions.
 Studies on a copper triazolopyridine complex
;
_journal_issue 10
_journal_name_full CrystEngComm
_journal_page_first 1836
_journal_paper_doi 10.1039/c2ce26654g
_journal_volume 15
_journal_year 2013
_chemical_formula_sum 'C17 H19 B2 Cu F8 N7 O4'
_chemical_formula_weight 622.55
_chemical_name_systematic
;
?
;
_space_group_IT_number 14
_symmetry_cell_setting monoclinic
_symmetry_space_group_name_Hall '-P 2yn'
_symmetry_space_group_name_H-M 'P 1 21/n 1'
_atom_sites_solution_hydrogens geom
_atom_sites_solution_primary direct
_atom_sites_solution_secondary difmap
_audit_creation_method SHELXL-97
_cell_angle_alpha 90.00
_cell_angle_beta 99.979(3)
_cell_angle_gamma 90.00
_cell_formula_units_Z 4
_cell_length_a 10.2636(4)
_cell_length_b 19.9663(7)
_cell_length_c 12.0807(5)
_cell_measurement_reflns_used 15799
_cell_measurement_temperature 120(2)
_cell_measurement_theta_max 32.5118
_cell_measurement_theta_min 2.8556
_cell_volume 2438.20(16)
_computing_cell_refinement 'CrysAlisPro (Oxford Diff., 2009)'
_computing_data_collection 'CrysAlisPro (Oxford Diff., 2009)'
_computing_data_reduction 'CrysAlisPro (Oxford Diff., 2009)'
_computing_molecular_graphics 'CrystalMaker 2.1.5 (1994-2009)'
_computing_publication_material 'SHELXL-97 (Sheldrick, 1997)'
_computing_structure_refinement 'SHELXL-97 (Sheldrick, 1997)'
_computing_structure_solution 'SHELXS-97 (Sheldrick, 1990)'
_diffrn_ambient_temperature 120(2)
_diffrn_detector_area_resol_mean 16.0267
_diffrn_measured_fraction_theta_full 0.999
_diffrn_measured_fraction_theta_max 0.999
_diffrn_measurement_device_type 'SuperNova, Oxford Diffraction'
_diffrn_measurement_method '\w scans'
_diffrn_radiation_monochromator graphite
_diffrn_radiation_source 'fine-focus sealed tube'
_diffrn_radiation_type MoK\a
_diffrn_radiation_wavelength 0.71073
_diffrn_reflns_av_R_equivalents 0.0402
_diffrn_reflns_av_sigmaI/netI 0.0206
_diffrn_reflns_limit_h_max 13
_diffrn_reflns_limit_h_min -13
_diffrn_reflns_limit_k_max 26
_diffrn_reflns_limit_k_min -26
_diffrn_reflns_limit_l_max 16
_diffrn_reflns_limit_l_min -16
_diffrn_reflns_number 51645
_diffrn_reflns_theta_full 28.28
_diffrn_reflns_theta_max 28.28
_diffrn_reflns_theta_min 2.86
_exptl_absorpt_coefficient_mu 0.997
_exptl_absorpt_correction_T_max 1.00000
_exptl_absorpt_correction_T_min 0.81598
_exptl_absorpt_correction_type multi-scan
_exptl_absorpt_process_details
;
CrysAlisPro, Oxford Diffraction Ltd.,
Version 1.171.33.41 (release 06-05-2009 CrysAlis171 .NET)
(compiled May 6 2009,17:20:42)
Empirical absorption correction using spherical harmonics,
implemented in SCALE3 ABSPACK scaling algorithm.
;
_exptl_crystal_colour green
_exptl_crystal_density_diffrn 1.696
_exptl_crystal_density_method 'not measured'
_exptl_crystal_description tablet
_exptl_crystal_F_000 1252
_exptl_crystal_size_max 0.24
_exptl_crystal_size_mid 0.14
_exptl_crystal_size_min 0.10
_refine_diff_density_max 0.944
_refine_diff_density_min -0.663
_refine_diff_density_rms 0.074
_refine_ls_extinction_method none
_refine_ls_goodness_of_fit_ref 1.048
_refine_ls_hydrogen_treatment mixed
_refine_ls_matrix_type full
_refine_ls_number_parameters 456
_refine_ls_number_reflns 6044
_refine_ls_number_restraints 688
_refine_ls_restrained_S_all 1.351
_refine_ls_R_factor_all 0.0493
_refine_ls_R_factor_gt 0.0419
_refine_ls_shift/su_max 0.000
_refine_ls_shift/su_mean 0.000
_refine_ls_structure_factor_coef Fsqd
_refine_ls_weighting_details 'calc w=1/[\s^2^(Fo^2^)+(0.0579P)^2^+2.8847P] where P(Fo^2^+2Fc^2^)/3'
_refine_ls_weighting_scheme calc
_refine_ls_wR_factor_gt 0.1121
_refine_ls_wR_factor_ref 0.1179
_reflns_number_gt 5208
_reflns_number_total 6044
_reflns_threshold_expression >2sigma(I)
_cod_data_source_file c2ce26654g.txt
_cod_data_source_block tptcubf4h75
_cod_original_sg_symbol_H-M P2(1)/n
_cod_database_code 7209218

loop_
_symmetry_equiv_pos_as_xyz
'x, y, z'
'-x+1/2, y+1/2, -z+1/2'
'-x, -y, -z'
'x-1/2, -y-1/2, z-1/2'

loop_
_atom_site_label
_atom_site_type_symbol
_atom_site_fract_x
_atom_site_fract_y
_atom_site_fract_z
_atom_site_U_iso_or_equiv
_atom_site_adp_type
_atom_site_occupancy
_atom_site_symmetry_multiplicity
_atom_site_calc_flag
_atom_site_refinement_flags
_atom_site_disorder_assembly
_atom_site_disorder_group
Cu1 Cu 0.84156(3) 0.204577(16) 0.07662(3) 0.02168(12) Uani 1 1 d . . .
O1 O 1.0244(2) 0.20020(11) 0.0567(2) 0.0286(5) Uani 1 1 d D . .
H01 H 1.066(4) 0.1767(18) 0.107(3) 0.036(10) Uiso 1 1 d D . .
H02 H 1.061(4) 0.2363(16) 0.050(4) 0.058(14) Uiso 1 1 d D . .
O2 O 0.7636(2) 0.21215(12) -0.10797(19) 0.0316(5) Uani 1 1 d D . .
H03 H 0.765(5) 0.1760(16) -0.141(4) 0.063(15) Uiso 1 1 d D . .
H04 H 0.692(3) 0.230(2) -0.120(4) 0.062(15) Uiso 1 1 d D . .
N1 N 0.6739(2) 0.20223(11) 0.13469(19) 0.0209(4) Uani 1 1 d DU . .
C2 C 0.6270(3) 0.25944(14) 0.1697(2) 0.0223(5) Uani 1 1 d DU . .
C3 C 0.5191(3) 0.25894(16) 0.2252(3) 0.0302(6) Uani 1 1 d DU . .
H3 H 0.4857 0.2993 0.2511 0.036 Uiso 1 1 calc R . .
C4 C 0.4618(3) 0.19795(16) 0.2416(3) 0.0338(7) Uani 1 1 d DU . .
H4 H 0.3876 0.1964 0.2789 0.041 Uiso 1 1 calc R . .
C5 C 0.5112(3) 0.13860(16) 0.2043(3) 0.0292(6) Uani 1 1 d DU . .
H5 H 0.4710 0.0967 0.2145 0.035 Uiso 1 1 calc R . .
C6 C 0.6208(3) 0.14271(14) 0.1519(2) 0.0221(5) Uani 1 1 d DU . .
C11 C 0.7034(3) 0.31683(15) 0.1426(2) 0.0232(5) Uani 1 1 d U . .
N12 N 0.8158(2) 0.30297(12) 0.1023(2) 0.0262(5) Uani 1 1 d U . .
N13 N 0.8737(3) 0.35737(14) 0.0736(2) 0.0325(6) Uani 1 1 d U . .
N18 N 0.7948(3) 0.40823(13) 0.0960(2) 0.0278(5) Uani 1 1 d U . .
C14 C 0.8180(4) 0.47443(17) 0.0762(3) 0.0372(7) Uani 1 1 d U . .
H14 H 0.8944 0.4879 0.0474 0.045 Uiso 1 1 calc R . .
C15 C 0.7286(4) 0.51980(17) 0.0989(3) 0.0382(7) Uani 1 1 d U . .
H15 H 0.7424 0.5660 0.0864 0.046 Uiso 1 1 calc R . .
C16 C 0.6143(3) 0.49921(17) 0.1411(3) 0.0349(7) Uani 1 1 d U . .
H16 H 0.5519 0.5318 0.1555 0.042 Uiso 1 1 calc R . .
C17 C 0.5928(3) 0.43334(16) 0.1613(3) 0.0290(6) Uani 1 1 d U . .
H17 H 0.5164 0.4197 0.1899 0.035 Uiso 1 1 calc R . .
C19 C 0.6866(3) 0.38579(15) 0.1390(2) 0.0242(5) Uani 1 1 d U . .
C21 C 0.6971(3) 0.08780(14) 0.1144(2) 0.0219(5) Uani 1 1 d U . .
N22 N 0.8125(2) 0.10498(12) 0.08212(19) 0.0225(5) Uani 1 1 d U . .
N23 N 0.8768(2) 0.05290(12) 0.0533(2) 0.0242(5) Uani 1 1 d U . .
N28 N 0.7991(2) 0.00005(12) 0.06697(19) 0.0219(5) Uani 1 1 d U . .
C24 C 0.8300(3) -0.06511(15) 0.0455(3) 0.0280(6) Uani 1 1 d U . .
H24 H 0.9099 -0.0760 0.0200 0.034 Uiso 1 1 calc R . .
C25 C 0.7423(3) -0.11307(16) 0.0619(3) 0.0297(6) Uani 1 1 d U . .
H25 H 0.7603 -0.1586 0.0472 0.036 Uiso 1 1 calc R . .
C26 C 0.6231(3) -0.09624(16) 0.1011(3) 0.0285(6) Uani 1 1 d U . .
H26 H 0.5628 -0.1307 0.1122 0.034 Uiso 1 1 calc R . .
C27 C 0.5947(3) -0.03143(15) 0.1229(2) 0.0256(6) Uani 1 1 d U . .
H27 H 0.5157 -0.0204 0.1496 0.031 Uiso 1 1 calc R . .
C29 C 0.6849(3) 0.01879(14) 0.1049(2) 0.0214(5) Uani 1 1 d U . .
B1 B 0.7313(4) 0.0467(2) 0.7400(3) 0.0428(9) Uani 1 1 d DU . .
F1 F 0.8177(5) 0.0969(2) 0.7695(4) 0.0595(14) Uani 0.566(4) 1 d PDU A 1
F2 F 0.6347(5) 0.0588(2) 0.6502(4) 0.0591(13) Uani 0.566(4) 1 d PDU A 1
F3 F 0.7024(4) 0.0044(3) 0.8171(4) 0.0578(13) Uani 0.566(4) 1 d PDU A 1
F4 F 0.8156(5) 0.0001(2) 0.6807(5) 0.0680(15) Uani 0.566(4) 1 d PDU A 1
F1' F 0.6760(5) 0.0842(3) 0.8282(5) 0.0562(18) Uani 0.434(4) 1 d PDU A 2
F2' F 0.8392(5) 0.0118(3) 0.7881(5) 0.0550(16) Uani 0.434(4) 1 d PDU A 2
F3' F 0.6286(6) 0.0067(4) 0.6946(6) 0.075(2) Uani 0.434(4) 1 d PDU A 2
F4' F 0.7608(8) 0.0950(4) 0.6726(8) 0.088(3) Uani 0.434(4) 1 d PDU A 2
B2 B 0.9540(4) 0.1950(2) 0.3894(4) 0.0434(10) Uani 1 1 d DU . .
F5 F 0.8845(13) 0.1643(7) 0.3009(9) 0.047(2) Uani 0.544(7) 1 d PDU B 1
F6 F 1.0726(9) 0.1587(5) 0.4103(10) 0.057(3) Uani 0.544(7) 1 d PDU B 1
F7 F 0.9079(4) 0.1686(3) 0.4915(3) 0.0429(14) Uani 0.544(7) 1 d PDU B 1
F8 F 0.9642(13) 0.2562(3) 0.3951(8) 0.155(5) Uani 0.544(7) 1 d PDU B 1
F5' F 0.9155(5) 0.2293(4) 0.4715(4) 0.061(2) Uani 0.456(7) 1 d PDU B 2
F6' F 0.9836(6) 0.2501(3) 0.3105(7) 0.066(2) Uani 0.456(7) 1 d PDU B 2
F7' F 0.8641(17) 0.1584(10) 0.3256(12) 0.073(5) Uani 0.456(7) 1 d PDU B 2
F8' F 1.0823(12) 0.1752(9) 0.4092(13) 0.098(6) Uani 0.456(7) 1 d PDU B 2
O98 O 0.6517(3) 0.18872(17) 0.5258(4) 0.0621(9) Uani 1 1 d D . .
H05 H 0.675(4) 0.193(2) 0.598(2) 0.030(7) Uiso 1 1 d D . .
H06 H 0.732(2) 0.1920(19) 0.524(3) 0.030(7) Uiso 1 1 d D . .
O99 O 1.1679(3) 0.12873(13) 0.2175(2) 0.0407(6) Uani 1 1 d D . .
H07 H 1.150(4) 0.135(2) 0.281(2) 0.049(9) Uiso 1 1 d D . .
H08 H 1.172(5) 0.0879(12) 0.213(4) 0.049(9) Uiso 1 1 d D . .

loop_
_atom_site_aniso_label
_atom_site_aniso_U_11
_atom_site_aniso_U_22
_atom_site_aniso_U_33
_atom_site_aniso_U_23
_atom_site_aniso_U_13
_atom_site_aniso_U_12
Cu1 0.01818(18) 0.02216(19) 0.0265(2) -0.00111(12) 0.00886(13) 0.00188(12)
O1 0.0206(10) 0.0249(11) 0.0431(13) -0.0014(9) 0.0130(9) 0.0002(8)
O2 0.0343(12) 0.0337(12) 0.0282(11) 0.0006(9) 0.0089(9) 0.0039(10)
N1 0.0167(10) 0.0256(12) 0.0204(11) 0.0001(8) 0.0031(8) 0.0029(8)
C2 0.0167(12) 0.0271(14) 0.0226(12) -0.0026(10) 0.0019(10) 0.0031(10)
C3 0.0223(13) 0.0324(15) 0.0377(16) -0.0093(13) 0.0105(12) 0.0026(11)
C4 0.0234(14) 0.0371(17) 0.0450(18) -0.0086(14) 0.0176(13) -0.0011(12)
C5 0.0233(13) 0.0299(15) 0.0369(16) -0.0032(12) 0.0124(12) -0.0030(11)
C6 0.0177(12) 0.0275(13) 0.0208(12) -0.0007(10) 0.0023(9) 0.0032(10)
C11 0.0200(12) 0.0272(13) 0.0218(12) -0.0044(10) 0.0019(10) 0.0038(10)
N12 0.0223(11) 0.0257(12) 0.0320(13) -0.0039(10) 0.0089(10) 0.0001(9)
N13 0.0326(13) 0.0263(13) 0.0417(15) -0.0024(11) 0.0148(11) 0.0022(10)
N18 0.0300(12) 0.0259(12) 0.0285(12) -0.0019(10) 0.0081(10) 0.0015(10)
C14 0.0468(19) 0.0278(15) 0.0401(18) 0.0044(13) 0.0166(15) 0.0008(14)
C15 0.048(2) 0.0261(15) 0.0412(18) 0.0044(13) 0.0107(15) 0.0060(14)
C16 0.0363(17) 0.0302(16) 0.0369(17) -0.0027(13) 0.0030(13) 0.0109(13)
C17 0.0254(14) 0.0314(15) 0.0288(14) -0.0058(12) 0.0008(11) 0.0056(11)
C19 0.0233(13) 0.0281(14) 0.0204(12) -0.0041(10) 0.0022(10) 0.0015(11)
C21 0.0175(12) 0.0273(13) 0.0215(12) 0.0025(10) 0.0050(9) 0.0020(10)
N22 0.0198(11) 0.0247(11) 0.0242(11) 0.0011(9) 0.0077(9) 0.0034(9)
N23 0.0224(11) 0.0220(11) 0.0301(12) -0.0012(9) 0.0105(9) 0.0020(9)
N28 0.0203(11) 0.0238(11) 0.0230(11) 0.0003(9) 0.0079(9) 0.0009(9)
C24 0.0297(15) 0.0253(14) 0.0311(14) -0.0015(11) 0.0114(12) 0.0044(11)
C25 0.0339(16) 0.0257(14) 0.0311(15) -0.0021(12) 0.0101(12) 0.0016(12)
C26 0.0278(14) 0.0292(15) 0.0293(14) -0.0006(11) 0.0069(11) -0.0049(11)
C27 0.0214(13) 0.0303(14) 0.0258(13) -0.0003(11) 0.0065(10) -0.0013(11)
C29 0.0184(12) 0.0271(13) 0.0192(12) 0.0009(10) 0.0047(9) 0.0037(10)
B1 0.041(2) 0.042(2) 0.043(2) 0.0128(18) 0.0032(17) -0.0084(18)
F1 0.052(3) 0.069(3) 0.064(3) -0.025(2) 0.027(2) -0.027(2)
F2 0.059(3) 0.039(2) 0.069(3) 0.017(2) -0.019(2) -0.003(2)
F3 0.040(2) 0.081(3) 0.055(3) 0.028(2) 0.0169(19) -0.009(2)
F4 0.063(3) 0.055(3) 0.095(4) -0.008(3) 0.038(3) -0.001(2)
F1' 0.046(3) 0.075(4) 0.058(3) -0.041(3) 0.037(3) -0.032(3)
F2' 0.046(3) 0.046(3) 0.073(4) 0.005(3) 0.009(3) 0.010(2)
F3' 0.052(4) 0.095(6) 0.081(5) -0.049(4) 0.019(3) -0.016(4)
F4' 0.085(5) 0.082(5) 0.114(7) 0.060(5) 0.063(5) 0.034(4)
B2 0.044(2) 0.040(2) 0.043(2) -0.0151(17) -0.0009(18) -0.0064(17)
F5 0.053(4) 0.052(5) 0.031(3) -0.004(3) -0.009(2) -0.004(3)
F6 0.056(6) 0.076(4) 0.033(4) 0.002(3) -0.007(4) 0.032(4)
F7 0.0291(19) 0.067(3) 0.0320(19) 0.0007(18) 0.0029(14) -0.0004(18)
F8 0.342(15) 0.030(3) 0.100(6) -0.007(3) 0.060(8) -0.023(5)
F5' 0.043(3) 0.103(6) 0.037(3) -0.022(3) 0.007(2) 0.011(3)
F6' 0.069(4) 0.043(3) 0.094(5) 0.027(3) 0.038(4) 0.011(3)
F7' 0.085(9) 0.051(5) 0.065(8) 0.005(6) -0.042(7) -0.028(5)
F8' 0.038(5) 0.221(16) 0.033(5) -0.016(8) 0.001(4) -0.037(7)
O98 0.0500(18) 0.0487(17) 0.093(3) 0.0046(18) 0.0283(19) 0.0152(15)
O99 0.0363(13) 0.0330(13) 0.0539(16) 0.0032(12) 0.0107(11) 0.0015(10)

loop_
_atom_type_symbol
_atom_type_description
_atom_type_scat_dispersion_real
_atom_type_scat_dispersion_imag
_atom_type_scat_source
C C 0.0033 0.0016 'International Tables Vol C Tables 4.2.6.8 and 6.1.1.4'
H H 0.0000 0.0000 'International Tables Vol C Tables 4.2.6.8 and 6.1.1.4'
B B 0.0013 0.0007 'International Tables Vol C Tables 4.2.6.8 and 6.1.1.4'
N N 0.0061 0.0033 'International Tables Vol C Tables 4.2.6.8 and 6.1.1.4'
O O 0.0106 0.0060 'International Tables Vol C Tables 4.2.6.8 and 6.1.1.4'
F F 0.0171 0.0103 'International Tables Vol C Tables 4.2.6.8 and 6.1.1.4'
Cu Cu 0.3201 1.2651 'International Tables Vol C Tables 4.2.6.8 and 6.1.1.4'

loop_
_geom_angle_atom_site_label_1
_geom_angle_atom_site_label_2
_geom_angle_atom_site_label_3
_geom_angle
O1 Cu1 N1 165.94(10)
O1 Cu1 N12 102.68(10)
N1 Cu1 N12 79.74(10)
O1 Cu1 N22 96.43(9)
N1 Cu1 N22 79.70(9)
N12 Cu1 N22 159.11(10)
O1 Cu1 O2 93.78(10)
N1 Cu1 O2 99.96(9)
N12 Cu1 O2 93.07(10)
N22 Cu1 O2 94.02(9)
C2 N1 C6 122.0(2)
C2 N1 Cu1 118.55(19)
C6 N1 Cu1 118.78(18)
N1 C2 C3 120.5(3)
N1 C2 C11 111.3(2)
C3 C2 C11 128.2(3)
C4 C3 C2 118.0(3)
C3 C4 C5 121.1(3)
C6 C5 C4 117.8(3)
N1 C6 C5 120.6(3)
N1 C6 C21 111.2(2)
C5 C6 C21 128.1(3)
N12 C11 C19 107.4(3)
N12 C11 C2 116.4(2)
C19 C11 C2 135.9(3)
N13 N12 C11 112.2(2)
N13 N12 Cu1 133.5(2)
C11 N12 Cu1 113.4(2)
N12 N13 N18 104.7(2)
N13 N18 C14 124.0(3)
N13 N18 C19 112.3(3)
C14 N18 C19 123.7(3)
C15 C14 N18 117.8(3)
C14 C15 C16 120.8(3)
C17 C16 C15 120.9(3)
C16 C17 C19 118.6(3)
N18 C19 C11 103.3(2)
N18 C19 C17 118.3(3)
C11 C19 C17 138.3(3)
N22 C21 C29 107.4(2)
N22 C21 C6 116.2(2)
C29 C21 C6 136.4(3)
N23 N22 C21 112.4(2)
N23 N22 Cu1 133.67(19)
C21 N22 Cu1 113.68(19)
N22 N23 N28 104.6(2)
N23 N28 C24 123.8(2)
N23 N28 C29 112.4(2)
C24 N28 C29 123.7(2)
C25 C24 N28 117.5(3)
C24 C25 C26 120.9(3)
C27 C26 C25 120.8(3)
C26 C27 C29 118.6(3)
N28 C29 C21 103.1(2)
N28 C29 C27 118.5(3)
C21 C29 C27 138.4(3)
F3 B1 F1 120.3(4)
F4' B1 F2' 112.3(5)
F3 B1 F2 116.9(4)
F1 B1 F2 115.8(4)
F4' B1 F3' 114.9(7)
F2' B1 F3' 113.0(5)
F4' B1 F1' 103.2(5)
F2' B1 F1' 109.7(5)
F3' B1 F1' 102.7(4)
F3 B1 F4 98.9(4)
F1 B1 F4 100.2(4)
F2 B1 F4 97.4(4)
F7' B2 F5' 117.3(9)
F8 B2 F5 122.2(9)
F7' B2 F8' 120.1(12)
F5' B2 F8' 115.3(8)
F8 B2 F6 116.2(8)
F5 B2 F6 103.6(8)
F8 B2 F7 110.0(6)
F5 B2 F7 107.4(6)
F6 B2 F7 93.4(6)
F7' B2 F6' 103.4(9)
F5' B2 F6' 102.3(5)
F8' B2 F6' 91.6(8)

loop_
_geom_bond_atom_site_label_1
_geom_bond_atom_site_label_2
_geom_bond_distance
Cu1 O1 1.935(2)
Cu1 N1 1.968(2)
Cu1 N12 2.014(2)
Cu1 N22 2.014(2)
Cu1 O2 2.240(2)
N1 C2 1.336(3)
N1 C6 1.339(4)
C2 C3 1.391(4)
C2 C11 1.457(4)
C3 C4 1.381(4)
C4 C5 1.394(4)
C5 C6 1.386(4)
C6 C21 1.464(4)
C11 N12 1.356(4)
C11 C19 1.387(4)
N12 N13 1.313(4)
N13 N18 1.355(4)
N18 C14 1.372(4)
N18 C19 1.379(4)
C14 C15 1.351(5)
C15 C16 1.419(5)
C16 C17 1.363(5)
C17 C19 1.411(4)
C21 N22 1.354(3)
C21 C29 1.386(4)
N22 N23 1.311(3)
N23 N28 1.350(3)
N28 C24 1.374(4)
N28 C29 1.382(3)
C24 C25 1.352(4)
C25 C26 1.426(4)
C26 C27 1.362(4)
C27 C29 1.407(4)
B1 F3 1.328(5)
B1 F4' 1.330(7)
B1 F1 1.344(5)
B1 F2' 1.351(6)
B1 F2 1.358(5)
B1 F3' 1.360(7)
B1 F1' 1.493(6)
B1 F4 1.530(6)
B2 F8 1.228(7)
B2 F7' 1.316(11)
B2 F5' 1.320(6)
B2 F5 1.328(10)
B2 F8' 1.357(11)
B2 F6 1.402(8)
B2 F7 1.491(6)
B2 F6' 1.521(7)

loop_
_geom_hbond_atom_site_label_D
_geom_hbond_atom_site_label_H
_geom_hbond_atom_site_label_A
_geom_hbond_distance_DH
_geom_hbond_distance_HA
_geom_hbond_distance_DA
_geom_hbond_angle_DHA
_geom_hbond_site_symmetry_A
O1 H01 O99 0.83(2) 1.81(2) 2.644(4) 176(4) .
O1 H02 O98 0.82(2) 1.81(2) 2.633(4) 174(5) 4_665
O2 H03 F1 0.83(2) 2.04(3) 2.843(5) 164(5) 1_554
O2 H03 F1' 0.83(2) 2.05(4) 2.772(6) 145(5) 1_554
O2 H04 F8' 0.81(2) 2.26(4) 2.949(18) 143(5) 4_565
O2 H04 F6' 0.81(2) 2.19(3) 2.968(7) 161(5) 4_565
O2 H04 F8 0.81(2) 2.39(3) 3.143(13) 156(5) 4_565
O2 H04 F6 0.81(2) 2.60(4) 3.270(13) 142(5) 4_565
O98 H05 F4' 0.87(2) 2.28(4) 2.686(8) 109(3) .
O98 H06 F7 0.83(2) 1.97(3) 2.761(5) 159(4) .
O99 H07 F6 0.83(2) 1.93(3) 2.744(12) 167(5) .
O99 H07 F8' 0.83(2) 1.97(3) 2.774(16) 162(5) .
O99 H08 F2' 0.82(2) 1.99(3) 2.808(6) 172(5) 3_756
O99 H08 F4 0.82(2) 2.17(3) 2.844(6) 140(4) 3_756
O99 H08 F3 0.82(2) 2.31(3) 3.034(6) 147(4) 3_756
